data_7157222
loop_
_publ_author_name
'Sansook, Supojjanee'
'Ocasio, Cory A.'
'Day, Iain J.'
'Tizzard, Graham J.'
'Coles, Simon J.'
'Fedorov, Oleg'
'Bennett, James M.'
'Elkins, Jonathan M.'
'Spencer, John'

_publ_section_title
;
 Synthesis of kinase inhibitors containing a pentafluorosulfanyl moiety.
;
_journal_issue 40
_journal_name_full 'Organic &amp; biomolecular chemistry'
_journal_page_first 8655
_journal_page_last 8660
_journal_paper_doi 10.1039/c7ob02289a
_journal_volume 15
_journal_year 2017
_chemical_formula_moiety 'C19 H14 F5 Fe N O S'
_chemical_formula_sum 'C19 H14 F5 Fe N O S'
_chemical_formula_weight 455.22
_space_group_crystal_system triclinic
_space_group_IT_number 2
_space_group_name_Hall '-P 1'
_space_group_name_H-M_alt 'P -1'
_atom_sites_solution_hydrogens mixed
_atom_sites_solution_primary iterative
_audit_block_doi 10.5517/ccdc.csd.cc1phmjb
_audit_creation_date 2015-05-05
_audit_creation_method
;
Olex2 1.2
(compiled 2015.01.26 svn.r3150 for OlexSys, GUI svn.r4998)
;
_audit_update_record
;
2017-07-24 deposited with the CCDC.
2017-11-29 downloaded from the CCDC.
;
_cell_angle_alpha 67.624(5)
_cell_angle_beta 79.476(4)
_cell_angle_gamma 87.476(5)
_cell_formula_units_Z 2
_cell_length_a 6.3732(3)
_cell_length_b 12.0300(7)
_cell_length_c 12.4738(6)
_cell_measurement_reflns_used 6845
_cell_measurement_temperature 100(2)
_cell_measurement_theta_max 27.5690
_cell_measurement_theta_min 1.9550
_cell_volume 869.13(8)
_computing_cell_refinement
'CrysAlisPro, Agilent Technologies, Version 1.171.37.35 (release 13-08-2014 CrysAlis171 .NET) (compiled Aug 13 2014,18:06:01)'
_computing_data_collection 'CrystalClear-SM Expert 3.1 b27 (Rigaku, 2013)'
_computing_data_reduction
'CrysAlisPro, Agilent Technologies, Version 1.171.37.35 (release 13-08-2014 CrysAlis171 .NET) (compiled Aug 13 2014,18:06:01)'
_computing_molecular_graphics 'Olex2 (Dolomanov et al., 2009)'
_computing_publication_material 'Olex2 (Dolomanov et al., 2009)'
_computing_structure_refinement 'ShelXL (Sheldrick, 2008)'
_computing_structure_solution
;
Superflip (Palatinus & Chapuis, 2007;Palatinus & van der Lee, 2008;
Palatinus et al., 2012)
;
_diffrn_ambient_temperature 100(2)
_diffrn_detector 'CCD area detector'
_diffrn_detector_area_resol_mean 28.5714
_diffrn_detector_type 'Rigaku HG Saturn724+ (2x2 bin mode)'
_diffrn_measured_fraction_theta_full 0.999
_diffrn_measured_fraction_theta_max 0.996
_diffrn_measurement_details
;
#__ type_ start__ end____ width___ exp.time_
  1 omega  -30.00   74.00   1.0000  120.0000
omega____ theta____ kappa____ phi______ frames
    -      -16.0000   72.0000 -150.0000 104

#__ type_ start__ end____ width___ exp.time_
  2 omega  -70.00   23.00   1.0000  120.0000
omega____ theta____ kappa____ phi______ frames
    -      -16.0000  -72.0000   90.0000 93

#__ type_ start__ end____ width___ exp.time_
  3 omega  -67.00   23.00   1.0000  120.0000
omega____ theta____ kappa____ phi______ frames
    -      -16.0000  -72.0000  -90.0000 90

#__ type_ start__ end____ width___ exp.time_
  4 omega  -87.00   -4.00   1.0000  120.0000
omega____ theta____ kappa____ phi______ frames
    -      -16.0000    0.0000  -90.0000 83

#__ type_ start__ end____ width___ exp.time_
  5 omega  -31.00  -14.00   1.0000  120.0000
omega____ theta____ kappa____ phi______ frames
    -      -16.0000   54.0000   60.0000 17

#__ type_ start__ end____ width___ exp.time_
  6 omega -106.00   74.00   1.0000  120.0000
omega____ theta____ kappa____ phi______ frames
    -      -16.0000    0.0000 -120.0000 180

#__ type_ start__ end____ width___ exp.time_
  7 omega  -67.00   23.00   1.0000  120.0000
omega____ theta____ kappa____ phi______ frames
    -      -16.0000  -72.0000   30.0000 90

#__ type_ start__ end____ width___ exp.time_
  8 omega  -54.00   23.00   1.0000  120.0000
omega____ theta____ kappa____ phi______ frames
    -      -16.0000  -72.0000 -150.0000 77

#__ type_ start__ end____ width___ exp.time_
  9 omega  -27.00   73.00   1.0000  120.0000
omega____ theta____ kappa____ phi______ frames
    -      -16.0000   72.0000  150.0000 100

#__ type_ start__ end____ width___ exp.time_
 10 omega  -15.00    1.00   1.0000  120.0000
omega____ theta____ kappa____ phi______ frames
    -      -16.0000   54.0000  -30.0000 16

#__ type_ start__ end____ width___ exp.time_
 11 omega  -62.00    9.00   1.0000  120.0000
omega____ theta____ kappa____ phi______ frames
    -      -16.0000   18.0000   90.0000 71
;
_diffrn_measurement_device 'four-circle \k diffractometer'
_diffrn_measurement_device_type 'Rigaku AFC12 (Right)'
_diffrn_measurement_method 'profile data from \w-scans'
_diffrn_measurement_specimen_support 'MiTeGen MicroMesh'
_diffrn_orient_matrix_UB_11 -0.0501492000
_diffrn_orient_matrix_UB_12 -0.0410270000
_diffrn_orient_matrix_UB_13 0.0559614000
_diffrn_orient_matrix_UB_21 -0.0175715000
_diffrn_orient_matrix_UB_22 -0.0414512000
_diffrn_orient_matrix_UB_23 -0.0256539000
_diffrn_orient_matrix_UB_31 0.1000013000
_diffrn_orient_matrix_UB_32 -0.0258328000
_diffrn_orient_matrix_UB_33 0.0108449000
_diffrn_radiation_collimation 0.3
_diffrn_radiation_monochromator 'Confocal mirrors, HF Varimax'
_diffrn_radiation_probe x-ray
_diffrn_radiation_type MoK\a
_diffrn_radiation_wavelength 0.71075
_diffrn_reflns_av_R_equivalents 0.1121
_diffrn_reflns_av_unetI/netI 0.1002
_diffrn_reflns_Laue_measured_fraction_full 0.999
_diffrn_reflns_Laue_measured_fraction_max 0.996
_diffrn_reflns_limit_h_max 8
_diffrn_reflns_limit_h_min -8
_diffrn_reflns_limit_k_max 15
_diffrn_reflns_limit_k_min -15
_diffrn_reflns_limit_l_max 16
_diffrn_reflns_limit_l_min -16
_diffrn_reflns_number 18548
_diffrn_reflns_point_group_measured_fraction_full 0.999
_diffrn_reflns_point_group_measured_fraction_max 0.996
_diffrn_reflns_theta_full 25.242
_diffrn_reflns_theta_max 27.557
_diffrn_reflns_theta_min 3.012
_diffrn_source 'Rotating Anode'
_diffrn_source_current 55.0
_diffrn_source_power 2.475
_diffrn_source_target Mo
_diffrn_source_type 'Rotating Anode'
_diffrn_source_voltage 45.0
_exptl_absorpt_coefficient_mu 1.049
_exptl_absorpt_correction_T_max 1.00000
_exptl_absorpt_correction_T_min 0.66525
_exptl_absorpt_correction_type multi-scan
_exptl_absorpt_process_details
'CrysAlisPro, Agilent Technologies, Version 1.171.37.35 (release 13-08-2014 CrysAlis171 .NET) (compiled Aug 13 2014,18:06:01) Empirical absorption correction using spherical harmonics, implemented in SCALE3 ABSPACK scaling algorithm. Empirical absorption correction using spherical harmonics, implemented in SCALE3 ABSPACK scaling algorithm.'
_exptl_crystal_colour red
_exptl_crystal_colour_primary red
_exptl_crystal_density_diffrn 1.739
_exptl_crystal_description plate
_exptl_crystal_F_000 460
_exptl_crystal_size_max 0.05
_exptl_crystal_size_mid 0.04
_exptl_crystal_size_min 0.01
_refine_diff_density_max 0.620
_refine_diff_density_min -0.603
_refine_diff_density_rms 0.105
_refine_ls_extinction_method none
_refine_ls_goodness_of_fit_ref 1.011
_refine_ls_hydrogen_treatment mixed
_refine_ls_matrix_type full
_refine_ls_number_parameters 257
_refine_ls_number_reflns 4007
_refine_ls_number_restraints 1
_refine_ls_restrained_S_all 1.011
_refine_ls_R_factor_all 0.1048
_refine_ls_R_factor_gt 0.0553
_refine_ls_shift/su_max 0.000
_refine_ls_shift/su_mean 0.000
_refine_ls_structure_factor_coef Fsqd
_refine_ls_weighting_details 'w=1/[\s^2^(Fo^2^)+(0.0576P)^2^] where P=(Fo^2^+2Fc^2^)/3'
_refine_ls_weighting_scheme calc
_refine_ls_wR_factor_gt 0.1097
_refine_ls_wR_factor_ref 0.1262
_reflns_Friedel_coverage 0.000
_reflns_number_gt 2649
_reflns_number_total 4007
_reflns_threshold_expression 'I > 2\s(I)'
_cod_data_source_file c7ob02289a2.cif
_cod_data_source_block E-164
_cod_original_cell_volume 869.14(9)
_cod_database_code 7157222
_chemical_oxdiff_formula 'C19 H14 F5 Fe N O S'
_shelx_space_group_comment
;
The symmetry employed for this shelxl refinement is uniquely defined
by the following loop, which should always be used as a source of
symmetry information in preference to the above space-group names.
They are only intended as comments.
;
_reflns_odcompleteness_completeness 99.63
_reflns_odcompleteness_iscentric 1
_reflns_odcompleteness_theta 27.50
_olex2_refinement_description
;
1. Fixed Uiso
 At 1.2 times of:
  All C(H) groups
2. Restrained distances
 N1-H1
 0.88 with sigma of 0.02
3.a Aromatic/amide H refined with riding coordinates:
 C4(H4), C6(H6), C7(H7), C9(H9), C11(H11), C12(H12), C13(H13), C14(H14),
 C15(H15), C16(H16), C17(H17), C18(H18), C19(H19)
;
_shelx_shelxl_version_number 2014/7
_olex2_date_sample_data_collection 2015-05-01
_olex2_date_sample_submission 2015-03-26
_olex2_submission_original_sample_id Exp106-fr2
_olex2_submission_special_instructions 'No special instructions were received'

loop_
_space_group_symop_operation_xyz
'x, y, z'
'-x, -y, -z'

loop_
_atom_site_label
_atom_site_type_symbol
_atom_site_fract_x
_atom_site_fract_y
_atom_site_fract_z
_atom_site_U_iso_or_equiv
_atom_site_adp_type
_atom_site_occupancy
_atom_site_site_symmetry_order
_atom_site_calc_flag
_atom_site_refinement_flags_posn
Fe1 Fe 0.09965(8) 0.29116(5) 0.26459(4) 0.02182(17) Uani 1 1 d .
S1 S 0.54715(14) 0.33746(8) -0.32174(7) 0.0237(2) Uani 1 1 d .
F1 F 0.4843(3) 0.3558(2) -0.44450(16) 0.0309(5) Uani 1 1 d .
F2 F 0.6803(3) 0.22340(19) -0.32453(17) 0.0283(5) Uani 1 1 d .
F3 F 0.6291(3) 0.32642(19) -0.20480(17) 0.0268(5) Uani 1 1 d .
F4 F 0.4329(3) 0.45840(18) -0.32466(17) 0.0300(5) Uani 1 1 d .
F5 F 0.7561(3) 0.4167(2) -0.39372(18) 0.0333(5) Uani 1 1 d .
O1 O -0.4908(4) 0.0903(2) 0.0965(2) 0.0238(6) Uani 1 1 d .
N1 N -0.2510(5) 0.0662(3) -0.0548(3) 0.0215(7) Uani 1 1 d D
C1 C -0.3203(6) 0.1141(3) 0.0282(3) 0.0205(8) Uani 1 1 d .
C2 C -0.1459(5) 0.1983(3) 0.0195(3) 0.0194(8) Uani 1 1 d .
C3 C 0.0155(5) 0.1990(3) -0.0807(3) 0.0183(7) Uani 1 1 d .
C4 C 0.2006(5) 0.2672(3) -0.1419(3) 0.0194(7) Uani 1 1 d .
H4 H 0.2503 0.3259 -0.1181 0.023 Uiso 1 1 calc R
C5 C 0.3108(5) 0.2467(3) -0.2394(3) 0.0196(7) Uani 1 1 d .
C6 C 0.2441(6) 0.1613(3) -0.2761(3) 0.0234(8) Uani 1 1 d .
H6 H 0.3268 0.1478 -0.3413 0.028 Uiso 1 1 calc R
C7 C 0.0568(5) 0.0957(3) -0.2173(3) 0.0231(8) Uani 1 1 d .
H7 H 0.0065 0.0380 -0.2424 0.028 Uiso 1 1 calc R
C8 C -0.0548(5) 0.1162(3) -0.1219(3) 0.0209(8) Uani 1 1 d .
C9 C -0.1684(5) 0.2534(3) 0.0964(3) 0.0191(7) Uani 1 1 d .
H9 H -0.3020 0.2381 0.1486 0.023 Uiso 1 1 calc R
C10 C -0.0225(5) 0.3326(3) 0.1132(3) 0.0195(8) Uani 1 1 d .
C11 C 0.2056(6) 0.3403(3) 0.0888(3) 0.0233(8) Uani 1 1 d .
H11 H 0.2972 0.2946 0.0532 0.028 Uiso 1 1 calc R
C12 C 0.2708(6) 0.4273(3) 0.1266(3) 0.0275(9) Uani 1 1 d .
H12 H 0.4142 0.4515 0.1195 0.033 Uiso 1 1 calc R
C13 C 0.0881(6) 0.4727(3) 0.1767(3) 0.0260(9) Uani 1 1 d .
H13 H 0.0871 0.5327 0.2090 0.031 Uiso 1 1 calc R
C14 C -0.0933(6) 0.4136(3) 0.1707(3) 0.0223(8) Uani 1 1 d .
H14 H -0.2374 0.4256 0.1998 0.027 Uiso 1 1 calc R
C15 C -0.0009(7) 0.1215(3) 0.3807(3) 0.0330(10) Uani 1 1 d .
H15 H -0.0964 0.0698 0.3700 0.040 Uiso 1 1 calc R
C16 C 0.2219(7) 0.1265(4) 0.3470(3) 0.0370(10) Uani 1 1 d .
H16 H 0.3042 0.0796 0.3092 0.044 Uiso 1 1 calc R
C17 C 0.3010(7) 0.2147(4) 0.3801(3) 0.0374(10) Uani 1 1 d .
H17 H 0.4472 0.2367 0.3685 0.045 Uiso 1 1 calc R
C18 C 0.1284(6) 0.2647(4) 0.4329(3) 0.0333(9) Uani 1 1 d .
H18 H 0.1366 0.3259 0.4626 0.040 Uiso 1 1 calc R
C19 C -0.0593(6) 0.2062(4) 0.4331(3) 0.0312(9) Uani 1 1 d .
H19 H -0.2008 0.2213 0.4634 0.037 Uiso 1 1 calc R
H1 H -0.331(5) 0.020(3) -0.071(3) 0.027(10) Uiso 1 1 d D

loop_
_atom_site_aniso_label
_atom_site_aniso_U_11
_atom_site_aniso_U_22
_atom_site_aniso_U_33
_atom_site_aniso_U_23
_atom_site_aniso_U_13
_atom_site_aniso_U_12
Fe1 0.0290(3) 0.0150(3) 0.0240(3) -0.0090(2) -0.0072(2) -0.0007(2)
S1 0.0267(5) 0.0197(5) 0.0250(5) -0.0088(4) -0.0033(4) -0.0037(4)
F1 0.0373(12) 0.0317(13) 0.0223(11) -0.0079(9) -0.0059(9) -0.0046(10)
F2 0.0273(12) 0.0261(12) 0.0339(12) -0.0147(9) -0.0044(9) 0.0042(9)
F3 0.0288(11) 0.0264(12) 0.0293(11) -0.0148(9) -0.0039(9) -0.0074(9)
F4 0.0389(13) 0.0146(11) 0.0329(12) -0.0072(9) -0.0010(9) -0.0026(9)
F5 0.0317(12) 0.0305(13) 0.0345(12) -0.0114(10) 0.0023(9) -0.0104(10)
O1 0.0246(13) 0.0186(13) 0.0309(13) -0.0138(11) -0.0003(11) -0.0053(11)
N1 0.0242(16) 0.0144(15) 0.0301(16) -0.0122(13) -0.0056(13) -0.0044(13)
C1 0.027(2) 0.0121(17) 0.0244(18) -0.0079(14) -0.0071(15) -0.0010(15)
C2 0.0201(18) 0.0135(17) 0.0266(18) -0.0087(14) -0.0070(14) 0.0000(14)
C3 0.0215(18) 0.0112(16) 0.0238(17) -0.0063(13) -0.0093(14) 0.0035(14)
C4 0.0239(19) 0.0123(17) 0.0255(17) -0.0084(14) -0.0103(14) -0.0006(14)
C5 0.0186(18) 0.0164(18) 0.0228(17) -0.0058(14) -0.0049(14) 0.0004(14)
C6 0.028(2) 0.021(2) 0.0251(18) -0.0127(15) -0.0059(15) 0.0047(16)
C7 0.0250(19) 0.0170(18) 0.0328(19) -0.0133(15) -0.0099(16) 0.0003(15)
C8 0.0245(19) 0.0127(17) 0.0275(18) -0.0078(14) -0.0093(15) -0.0003(15)
C9 0.0217(18) 0.0139(17) 0.0229(17) -0.0075(14) -0.0047(14) -0.0018(14)
C10 0.0247(19) 0.0147(17) 0.0215(17) -0.0076(14) -0.0081(14) -0.0016(15)
C11 0.027(2) 0.022(2) 0.0199(17) -0.0068(14) -0.0054(14) -0.0019(16)
C12 0.027(2) 0.022(2) 0.033(2) -0.0066(16) -0.0091(16) -0.0079(16)
C13 0.037(2) 0.0138(18) 0.031(2) -0.0086(15) -0.0157(17) -0.0009(16)
C14 0.025(2) 0.0168(18) 0.0315(19) -0.0133(15) -0.0126(15) 0.0035(15)
C15 0.052(3) 0.018(2) 0.027(2) -0.0058(16) -0.0047(18) -0.0084(19)
C16 0.049(3) 0.027(2) 0.027(2) -0.0023(17) -0.0090(19) 0.015(2)
C17 0.037(2) 0.042(3) 0.032(2) -0.0082(19) -0.0170(19) 0.005(2)
C18 0.046(3) 0.031(2) 0.030(2) -0.0155(17) -0.0151(18) 0.0030(19)
C19 0.039(2) 0.031(2) 0.0226(19) -0.0103(16) -0.0043(17) 0.0006(18)

loop_
_atom_type_symbol
_atom_type_description
_atom_type_scat_dispersion_real
_atom_type_scat_dispersion_imag
_atom_type_scat_source
C C 0.0033 0.0016 'International Tables Vol C Tables 4.2.6.8 and 6.1.1.4'
H H 0.0000 0.0000 'International Tables Vol C Tables 4.2.6.8 and 6.1.1.4'
F F 0.0171 0.0103 'International Tables Vol C Tables 4.2.6.8 and 6.1.1.4'
Fe Fe 0.3463 0.8444 'International Tables Vol C Tables 4.2.6.8 and 6.1.1.4'
N N 0.0061 0.0033 'International Tables Vol C Tables 4.2.6.8 and 6.1.1.4'
O O 0.0106 0.0060 'International Tables Vol C Tables 4.2.6.8 and 6.1.1.4'
S S 0.1246 0.1234 'International Tables Vol C Tables 4.2.6.8 and 6.1.1.4'

loop_
_citation_id
_citation_doi
_citation_year
1 10.1039/C7OB02289A 2017

loop_
_geom_angle_atom_site_label_1
_geom_angle_atom_site_label_2
_geom_angle_atom_site_label_3
_geom_angle
C11 Fe1 C10 41.00(13)
C11 Fe1 C12 40.43(14)
C11 Fe1 C13 68.31(15)
C11 Fe1 C15 125.70(15)
C11 Fe1 C16 107.33(16)
C11 Fe1 C17 120.19(16)
C11 Fe1 C18 154.76(15)
C11 Fe1 C19 163.00(14)
C12 Fe1 C10 68.26(13)
C12 Fe1 C13 40.36(15)
C12 Fe1 C15 160.87(17)
C12 Fe1 C16 123.49(16)
C12 Fe1 C18 119.64(15)
C12 Fe1 C19 155.93(16)
C13 Fe1 C10 68.41(14)
C13 Fe1 C15 158.31(16)
C13 Fe1 C16 159.53(16)
C14 Fe1 C10 41.05(14)
C14 Fe1 C11 68.98(15)
C14 Fe1 C12 68.31(15)
C14 Fe1 C13 40.59(13)
C14 Fe1 C15 123.83(15)
C14 Fe1 C16 158.46(16)
C14 Fe1 C17 159.87(16)
C14 Fe1 C18 124.03(16)
C14 Fe1 C19 109.09(15)
C15 Fe1 C10 110.04(14)
C16 Fe1 C10 122.32(16)
C16 Fe1 C15 40.03(16)
C17 Fe1 C10 156.78(16)
C17 Fe1 C12 106.16(16)
C17 Fe1 C13 122.84(16)
C17 Fe1 C15 67.46(17)
C17 Fe1 C16 40.62(17)
C17 Fe1 C18 40.45(16)
C17 Fe1 C19 67.59(16)
C18 Fe1 C10 162.12(15)
C18 Fe1 C13 106.41(16)
C18 Fe1 C15 68.07(16)
C18 Fe1 C16 68.52(17)
C19 Fe1 C10 126.55(14)
C19 Fe1 C13 121.96(16)
C19 Fe1 C15 40.33(15)
C19 Fe1 C16 67.89(16)
C19 Fe1 C18 40.50(15)
F1 S1 F2 89.87(12)
F1 S1 F3 174.83(11)
F1 S1 F4 90.22(12)
F1 S1 C5 92.74(13)
F2 S1 F3 89.98(11)
F2 S1 C5 92.37(14)
F3 S1 C5 92.43(13)
F4 S1 F2 174.94(11)
F4 S1 F3 89.48(12)
F4 S1 C5 92.68(14)
F5 S1 F1 87.50(11)
F5 S1 F2 87.35(12)
F5 S1 F3 87.33(11)
F5 S1 F4 87.60(12)
F5 S1 C5 179.64(17)
C1 N1 C8 111.6(3)
C1 N1 H1 123(2)
C8 N1 H1 124(2)
O1 C1 N1 125.8(3)
O1 C1 C2 127.6(3)
N1 C1 C2 106.6(3)
C3 C2 C1 105.3(3)
C9 C2 C1 118.9(3)
C9 C2 C3 135.8(3)
C4 C3 C2 133.9(3)
C4 C3 C8 118.8(3)
C8 C3 C2 107.1(3)
C3 C4 H4 121.1
C3 C4 C5 117.8(3)
C5 C4 H4 121.1
C4 C5 S1 118.1(3)
C6 C5 S1 119.2(3)
C6 C5 C4 122.7(3)
C5 C6 H6 120.2
C7 C6 C5 119.6(3)
C7 C6 H6 120.2
C6 C7 H7 120.9
C8 C7 C6 118.2(3)
C8 C7 H7 120.9
N1 C8 C3 109.3(3)
C7 C8 N1 127.9(3)
C7 C8 C3 122.8(3)
C2 C9 H9 114.6
C2 C9 C10 130.8(3)
C10 C9 H9 114.6
C9 C10 Fe1 123.6(2)
C11 C10 Fe1 68.71(18)
C11 C10 C9 130.2(3)
C11 C10 C14 106.9(3)
C14 C10 Fe1 68.54(19)
C14 C10 C9 122.7(3)
Fe1 C11 H11 125.2
C10 C11 Fe1 70.29(19)
C10 C11 H11 126.0
C12 C11 Fe1 70.1(2)
C12 C11 C10 108.1(3)
C12 C11 H11 126.0
Fe1 C12 H12 126.6
C11 C12 Fe1 69.43(19)
C11 C12 H12 125.7
C11 C12 C13 108.7(3)
C13 C12 Fe1 69.9(2)
C13 C12 H12 125.7
Fe1 C13 H13 126.8
C12 C13 Fe1 69.7(2)
C12 C13 H13 125.9
C12 C13 C14 108.1(3)
C14 C13 Fe1 69.1(2)
C14 C13 H13 125.9
Fe1 C14 H14 125.0
C10 C14 Fe1 70.4(2)
C10 C14 H14 125.9
C13 C14 Fe1 70.3(2)
C13 C14 C10 108.2(3)
C13 C14 H14 125.9
Fe1 C15 H15 126.4
C16 C15 Fe1 69.9(2)
C16 C15 H15 125.7
C16 C15 C19 108.6(4)
C19 C15 Fe1 69.5(2)
C19 C15 H15 125.7
Fe1 C16 H16 126.0
C15 C16 Fe1 70.0(2)
C15 C16 H16 126.5
C15 C16 C17 107.0(4)
C17 C16 Fe1 69.1(2)
C17 C16 H16 126.5
Fe1 C17 H17 125.8
C16 C17 Fe1 70.3(2)
C16 C17 H17 125.4
C18 C17 Fe1 70.1(2)
C18 C17 C16 109.2(4)
C18 C17 H17 125.4
Fe1 C18 H18 125.8
C17 C18 Fe1 69.4(2)
C17 C18 H18 126.6
C17 C18 C19 106.9(4)
C19 C18 Fe1 69.7(2)
C19 C18 H18 126.6
Fe1 C19 H19 125.9
C15 C19 Fe1 70.1(2)
C15 C19 C18 108.4(4)
C15 C19 H19 125.8
C18 C19 Fe1 69.8(2)
C18 C19 H19 125.8

loop_
_geom_bond_atom_site_label_1
_geom_bond_atom_site_label_2
_geom_bond_distance
Fe1 C10 2.051(3)
Fe1 C11 2.030(3)
Fe1 C12 2.040(3)
Fe1 C13 2.042(4)
Fe1 C14 2.027(4)
Fe1 C15 2.049(4)
Fe1 C16 2.048(4)
Fe1 C17 2.032(4)
Fe1 C18 2.041(4)
Fe1 C19 2.041(4)
S1 F1 1.585(2)
S1 F2 1.590(2)
S1 F3 1.595(2)
S1 F4 1.589(2)
S1 F5 1.585(2)
S1 C5 1.801(3)
O1 C1 1.221(4)
N1 C1 1.365(4)
N1 C8 1.388(4)
N1 H1 0.875(18)
C1 C2 1.498(4)
C2 C3 1.464(5)
C2 C9 1.344(5)
C3 C4 1.388(4)
C3 C8 1.405(5)
C4 H4 0.9500
C4 C5 1.391(5)
C5 C6 1.383(5)
C6 H6 0.9500
C6 C7 1.382(5)
C7 H7 0.9500
C7 C8 1.371(5)
C9 H9 0.9500
C9 C10 1.454(4)
C10 C11 1.429(5)
C10 C14 1.430(5)
C11 H11 0.9500
C11 C12 1.406(5)
C12 H12 0.9500
C12 C13 1.408(5)
C13 H13 0.9500
C13 C14 1.412(5)
C14 H14 0.9500
C15 H15 0.9500
C15 C16 1.402(6)
C15 C19 1.410(6)
C16 H16 0.9500
C16 C17 1.416(6)
C17 H17 0.9500
C17 C18 1.408(6)
C18 H18 0.9500
C18 C19 1.413(5)
C19 H19 0.9500

loop_
_geom_hbond_atom_site_label_D
_geom_hbond_atom_site_label_H
_geom_hbond_atom_site_label_A
_geom_hbond_distance_DH
_geom_hbond_distance_HA
_geom_hbond_distance_DA
_geom_hbond_angle_DHA
_geom_hbond_site_symmetry_A
N1 H1 O1 0.875(18) 1.929(19) 2.803(4) 176(3) 2_455

loop_
_geom_torsion_atom_site_label_1
_geom_torsion_atom_site_label_2
_geom_torsion_atom_site_label_3
_geom_torsion_atom_site_label_4
_geom_torsion
Fe1 C10 C11 C12 -60.2(2)
Fe1 C10 C14 C13 60.4(2)
Fe1 C11 C12 C13 -59.1(2)
Fe1 C12 C13 C14 -58.6(2)
Fe1 C13 C14 C10 -60.5(2)
Fe1 C15 C16 C17 59.5(3)
Fe1 C15 C19 C18 -59.5(3)
Fe1 C16 C17 C18 59.5(3)
Fe1 C17 C18 C19 60.0(3)
Fe1 C18 C19 C15 59.7(3)
S1 C5 C6 C7 -176.5(3)
F1 S1 C5 C4 -137.1(3)
F1 S1 C5 C6 41.9(3)
F2 S1 C5 C4 133.0(3)
F2 S1 C5 C6 -48.1(3)
F3 S1 C5 C4 42.9(3)
F3 S1 C5 C6 -138.2(3)
F4 S1 C5 C4 -46.7(3)
F4 S1 C5 C6 132.3(3)
O1 C1 C2 C3 -176.7(3)
O1 C1 C2 C9 2.5(6)
N1 C1 C2 C3 4.3(4)
N1 C1 C2 C9 -176.6(3)
C1 N1 C8 C3 1.8(4)
C1 N1 C8 C7 -175.6(4)
C1 C2 C3 C4 171.5(4)
C1 C2 C3 C8 -3.2(4)
C1 C2 C9 C10 175.9(3)
C2 C3 C4 C5 -176.3(4)
C2 C3 C8 N1 1.1(4)
C2 C3 C8 C7 178.7(3)
C2 C9 C10 Fe1 -116.7(4)
C2 C9 C10 C11 -27.2(6)
C2 C9 C10 C14 158.8(4)
C3 C2 C9 C10 -5.3(7)
C3 C4 C5 S1 178.4(3)
C3 C4 C5 C6 -0.6(5)
C4 C3 C8 N1 -174.6(3)
C4 C3 C8 C7 3.0(5)
C4 C5 C6 C7 2.4(5)
C5 C6 C7 C8 -1.5(5)
C6 C7 C8 N1 175.9(3)
C6 C7 C8 C3 -1.2(5)
C8 N1 C1 O1 177.1(3)
C8 N1 C1 C2 -3.8(4)
C8 C3 C4 C5 -2.1(5)
C9 C2 C3 C4 -7.5(7)
C9 C2 C3 C8 177.8(4)
C9 C10 C11 Fe1 -116.7(4)
C9 C10 C11 C12 -176.9(3)
C9 C10 C14 Fe1 117.0(3)
C9 C10 C14 C13 177.5(3)
C10 C11 C12 Fe1 60.3(2)
C10 C11 C12 C13 1.3(4)
C11 C10 C14 Fe1 -58.2(2)
C11 C10 C14 C13 2.3(4)
C11 C12 C13 Fe1 58.8(2)
C11 C12 C13 C14 0.2(4)
C12 C13 C14 Fe1 59.0(2)
C12 C13 C14 C10 -1.5(4)
C14 C10 C11 Fe1 58.1(2)
C14 C10 C11 C12 -2.2(4)
C15 C16 C17 Fe1 -60.0(3)
C15 C16 C17 C18 -0.5(4)
C16 C15 C19 Fe1 59.2(3)
C16 C15 C19 C18 -0.2(4)
C16 C17 C18 Fe1 -59.6(3)
C16 C17 C18 C19 0.4(4)
C17 C18 C19 Fe1 -59.8(3)
C17 C18 C19 C15 -0.1(4)
C19 C15 C16 Fe1 -59.0(3)
C19 C15 C16 C17 0.5(4)
